data_4310666
loop_
_publ_author_name
'Fredy Speiser'
'Pierre Braunstein'
'Lucien Saussine'
'Richard Welter'

_publ_contact_author_address
;

Institut Le Bel, rue Blaise Pascal, 67000 STRASBOURG, FRANCE

;
_publ_contact_author_email braunst@chimie.u-strasbg.fr
_publ_contact_author_fax 0390241322
_publ_contact_author_name
;

Pierre Braunstein

;
_publ_contact_author_phone 0390241308
_publ_section_title
;
 Nickel Complexes with New Bidentate P,N Phosphinitooxazoline and
 -Pyridine Ligands: Application for the Catalytic Oligomerization of
 Ethylene
;
_journal_name_full 'Inorganic Chemistry'
_journal_page_first 1649
_journal_page_last 1658
_journal_paper_doi 10.1021/ic035132i
_journal_volume 43
_journal_year 2004
_chemical_formula_moiety 'C20 H24 Cl2 N Ni O2 P'
_chemical_formula_sum 'C20 H24 Cl2 N Ni O2 P'
_chemical_formula_weight 470.98
_chemical_name_systematic
; 
 ? 
;
_space_group_IT_number 14
_symmetry_cell_setting monoclinic
_symmetry_space_group_name_Hall '-P 2ybc'
_symmetry_space_group_name_H-M 'P 1 21/c 1'
_atom_sites_solution_hydrogens geom
_atom_sites_solution_primary direct
_atom_sites_solution_secondary difmap
_audit_creation_date 10-05-02
_audit_creation_method SHELXL-97
_cell_angle_alpha 90.00
_cell_angle_beta 93.16(5)
_cell_angle_gamma 90.00
_cell_formula_units_Z 4
_cell_length_a 8.999(2)
_cell_length_b 14.579(2)
_cell_length_c 16.535(2)
_cell_measurement_reflns_used 4403
_cell_measurement_temperature 173(2)
_cell_measurement_theta_max 27.485
_cell_measurement_theta_min 1.018
_cell_volume 2166.0(6)
_computing_cell_refinement 'Denzo (Nonius B.V., 1998)'
_computing_data_collection 'Collect (Nonius B.V., 1998)'
_computing_data_reduction 'Denzo (Nonius B.V., 1998)'
_computing_molecular_graphics 'PLATON 98 (Spek, 1998)'
_computing_publication_material 'SHELXL-97 (Sheldrick, 1997)'
_computing_structure_refinement 'SHELXL-97 (Sheldrick, 1997)'
_computing_structure_solution 'SHELXS-97 (Sheldrick, 1997)'
_diffrn_ambient_temperature 173(2)
_diffrn_measured_fraction_theta_full 0.996
_diffrn_measured_fraction_theta_max 0.996
_diffrn_measurement_device_type KappaCCD
_diffrn_measurement_method '\p scans'
_diffrn_radiation_monochromator graphite
_diffrn_radiation_source 'fine-focus sealed tube'
_diffrn_radiation_type MoK\a
_diffrn_radiation_wavelength 0.71073
_diffrn_reflns_av_R_equivalents 0.0285
_diffrn_reflns_av_sigmaI/netI 0.0624
_diffrn_reflns_limit_h_max 11
_diffrn_reflns_limit_h_min -11
_diffrn_reflns_limit_k_max 17
_diffrn_reflns_limit_k_min -18
_diffrn_reflns_limit_l_max 21
_diffrn_reflns_limit_l_min -21
_diffrn_reflns_number 8331
_diffrn_reflns_theta_full 27.49
_diffrn_reflns_theta_max 27.49
_diffrn_reflns_theta_min 1.86
_exptl_absorpt_coefficient_mu 1.231
_exptl_absorpt_correction_type none
_exptl_crystal_colour violet
_exptl_crystal_density_diffrn 1.444
_exptl_crystal_density_method 'not measured'
_exptl_crystal_description prism
_exptl_crystal_F_000 976
_exptl_crystal_size_max 0.13
_exptl_crystal_size_mid 0.10
_exptl_crystal_size_min 0.08
_refine_diff_density_max 0.353
_refine_diff_density_min -0.417
_refine_diff_density_rms 0.071
_refine_ls_extinction_coef 0.0026(4)
_refine_ls_extinction_expression Fc^*^=kFc[1+0.001xFc^2^\l^3^/sin(2\q)]^-1/4^
_refine_ls_extinction_method SHELXL
_refine_ls_goodness_of_fit_ref 1.015
_refine_ls_hydrogen_treatment mixed
_refine_ls_matrix_type full
_refine_ls_number_parameters 245
_refine_ls_number_reflns 4950
_refine_ls_number_restraints 0
_refine_ls_restrained_S_all 1.015
_refine_ls_R_factor_all 0.0678
_refine_ls_R_factor_gt 0.0369
_refine_ls_shift/su_max 0.001
_refine_ls_shift/su_mean 0.000
_refine_ls_structure_factor_coef Fsqd
_refine_ls_weighting_details 'calc w=1/[\s^2^(Fo^2^)+(0.0399P)^2^+0.0000P] where P=(Fo^2^+2Fc^2^)/3'
_refine_ls_weighting_scheme calc
_refine_ls_wR_factor_gt 0.0803
_refine_ls_wR_factor_ref 0.0904
_reflns_number_gt 3521
_reflns_number_total 4950
_reflns_threshold_expression >2sigma(I)
_cod_data_source_file ic035132isi20030930_073434.cif
_cod_data_source_block st790
_cod_original_sg_symbol_H-M 'P 21/c'
_cod_database_code 4310666

loop_
_symmetry_equiv_pos_as_xyz
'x, y, z'
'-x, y+1/2, -z+1/2'
'-x, -y, -z'
'x, -y-1/2, z-1/2'

loop_
_atom_site_label
_atom_site_type_symbol
_atom_site_fract_x
_atom_site_fract_y
_atom_site_fract_z
_atom_site_U_iso_or_equiv
_atom_site_adp_type
_atom_site_occupancy
_atom_site_symmetry_multiplicity
_atom_site_calc_flag
_atom_site_refinement_flags
_atom_site_disorder_assembly
_atom_site_disorder_group
P P 0.80571(6) 0.11070(4) 0.82169(3) 0.02267(16) Uani 1 1 d . . .
Ni Ni 0.85594(3) 0.12876(2) 0.689917(16) 0.02421(11) Uani 1 1 d . . .
N N 1.0671(2) 0.09321(13) 0.71321(10) 0.0244(4) Uani 1 1 d . . .
Cl1 Cl 0.86434(7) 0.27719(4) 0.65977(4) 0.03538(17) Uani 1 1 d . . .
Cl2 Cl 0.71986(7) 0.02444(5) 0.62338(3) 0.03843(18) Uani 1 1 d . . .
O1 O 0.95924(16) 0.10060(11) 0.87723(8) 0.0265(4) Uani 1 1 d . . .
O2 O 1.29312(17) 0.08769(13) 0.77527(9) 0.0383(4) Uani 1 1 d . . .
C1 C 0.7209(2) 0.00257(16) 0.84548(12) 0.0243(5) Uani 1 1 d . . .
C2 C 0.5793(3) -0.00397(18) 0.87413(15) 0.0362(6) Uani 1 1 d . . .
H2 H 0.5260 0.0489 0.8848 0.043 Uiso 1 1 calc . . .
C3 C 0.5175(3) -0.0889(2) 0.88683(16) 0.0444(7) Uani 1 1 d . . .
H3 H 0.4220 -0.0929 0.9054 0.053 Uiso 1 1 calc . . .
C4 C 0.5950(3) -0.16725(19) 0.87239(15) 0.0377(6) Uani 1 1 d . . .
H4 H 0.5528 -0.2242 0.8818 0.045 Uiso 1 1 calc . . .
C5 C 0.7358(3) -0.16199(18) 0.84387(15) 0.0382(6) Uani 1 1 d . . .
H5 H 0.7886 -0.2152 0.8337 0.046 Uiso 1 1 calc . . .
C6 C 0.7979(3) -0.07722(18) 0.83048(14) 0.0338(6) Uani 1 1 d . . .
H6 H 0.8929 -0.0737 0.8111 0.041 Uiso 1 1 calc . . .
C7 C 0.6975(2) 0.19853(16) 0.86757(12) 0.0231(5) Uani 1 1 d . . .
C8 C 0.7139(3) 0.21845(17) 0.94989(13) 0.0278(6) Uani 1 1 d . . .
H8 H 0.7815 0.1854 0.9830 0.033 Uiso 1 1 calc . . .
C9 C 0.6306(3) 0.28687(18) 0.98232(13) 0.0316(6) Uani 1 1 d . . .
H9 H 0.6428 0.3004 1.0372 0.038 Uiso 1 1 calc . . .
C10 C 0.5285(3) 0.33582(18) 0.93357(14) 0.0334(6) Uani 1 1 d . . .
H10 H 0.4720 0.3818 0.9559 0.040 Uiso 1 1 calc . . .
C11 C 0.5108(2) 0.31630(18) 0.85178(14) 0.0304(6) Uani 1 1 d . . .
H11 H 0.4416 0.3486 0.8191 0.037 Uiso 1 1 calc . . .
C12 C 0.5963(3) 0.24850(17) 0.81891(13) 0.0275(5) Uani 1 1 d . . .
H12 H 0.5860 0.2363 0.7637 0.033 Uiso 1 1 calc . . .
C13 C 1.1005(3) 0.14236(17) 0.85888(14) 0.0292(6) Uani 1 1 d . . .
C14 C 1.2066(3) 0.1104(2) 0.92825(15) 0.0469(8) Uani 1 1 d . . .
H14A H 1.2110 0.0446 0.9286 0.070 Uiso 1 1 calc . . .
H14B H 1.1716 0.1316 0.9787 0.070 Uiso 1 1 calc . . .
H14C H 1.3041 0.1348 0.9211 0.070 Uiso 1 1 calc . . .
C15 C 1.0884(3) 0.24569(19) 0.85661(15) 0.0376(6) Uani 1 1 d . . .
H15A H 1.0586 0.2676 0.9080 0.056 Uiso 1 1 calc . . .
H15B H 1.0157 0.2635 0.8149 0.056 Uiso 1 1 calc . . .
H15C H 1.1832 0.2716 0.8455 0.056 Uiso 1 1 calc . . .
C16 C 1.1480(2) 0.10636(16) 0.77871(14) 0.0271(5) Uani 1 1 d . . .
C17 C 1.3181(3) 0.0652(2) 0.69081(15) 0.0418(7) Uani 1 1 d . . .
H17A H 1.3794 0.0108 0.6874 0.050 Uiso 1 1 calc . . .
H17B H 1.3665 0.1157 0.6644 0.050 Uiso 1 1 calc . . .
C18 C 1.1623(3) 0.04853(18) 0.65195(13) 0.0302(6) Uani 1 1 d . . .
C19 C 1.1373(3) 0.0945(2) 0.56980(15) 0.0439(7) Uani 1 1 d . . .
H19A H 1.0375 0.0827 0.5489 0.066 Uiso 1 1 calc . . .
H19B H 1.2065 0.0703 0.5331 0.066 Uiso 1 1 calc . . .
H19C H 1.1520 0.1594 0.5756 0.066 Uiso 1 1 calc . . .
C20 C 1.1222(3) -0.05262(19) 0.64810(16) 0.0424(7) Uani 1 1 d . . .
H20A H 1.0225 -0.0595 0.6252 0.064 Uiso 1 1 calc . . .
H20B H 1.1288 -0.0780 0.7017 0.064 Uiso 1 1 calc . . .
H20C H 1.1900 -0.0842 0.6149 0.064 Uiso 1 1 calc . . .

loop_
_atom_site_aniso_label
_atom_site_aniso_U_11
_atom_site_aniso_U_22
_atom_site_aniso_U_33
_atom_site_aniso_U_23
_atom_site_aniso_U_13
_atom_site_aniso_U_12
P 0.0218(3) 0.0250(4) 0.0212(3) -0.0004(3) 0.0007(2) 0.0030(3)
Ni 0.02350(18) 0.0272(2) 0.02178(17) -0.00061(12) -0.00008(12) 0.00023(13)
N 0.0239(10) 0.0224(11) 0.0272(10) -0.0032(9) 0.0045(8) 0.0035(9)
Cl1 0.0402(4) 0.0277(4) 0.0377(3) 0.0022(3) -0.0028(3) -0.0032(3)
Cl2 0.0451(4) 0.0363(4) 0.0335(3) -0.0044(3) -0.0017(3) -0.0135(3)
O1 0.0206(8) 0.0343(10) 0.0241(8) 0.0033(7) -0.0024(6) 0.0033(7)
O2 0.0225(9) 0.0501(12) 0.0423(10) -0.0116(9) 0.0018(7) 0.0065(8)
C1 0.0267(12) 0.0267(14) 0.0194(11) 0.0021(10) -0.0003(9) 0.0026(11)
C2 0.0269(13) 0.0318(16) 0.0501(15) 0.0008(13) 0.0035(11) 0.0045(12)
C3 0.0290(14) 0.0392(19) 0.0656(19) 0.0070(15) 0.0080(13) -0.0049(13)
C4 0.0463(16) 0.0282(16) 0.0382(14) 0.0037(12) 0.0004(12) -0.0093(14)
C5 0.0528(17) 0.0249(15) 0.0380(14) 0.0023(12) 0.0109(12) 0.0028(13)
C6 0.0378(15) 0.0287(16) 0.0360(13) 0.0026(12) 0.0120(11) 0.0037(12)
C7 0.0229(12) 0.0222(13) 0.0244(11) 0.0003(10) 0.0030(9) -0.0009(10)
C8 0.0289(13) 0.0269(14) 0.0273(12) 0.0021(11) 0.0003(10) 0.0018(11)
C9 0.0347(14) 0.0341(16) 0.0265(12) -0.0062(11) 0.0055(11) 0.0017(12)
C10 0.0291(13) 0.0300(15) 0.0423(14) -0.0061(12) 0.0118(11) 0.0027(12)
C11 0.0229(12) 0.0302(15) 0.0381(13) 0.0045(12) 0.0007(10) 0.0035(11)
C12 0.0264(12) 0.0303(15) 0.0259(12) -0.0022(11) 0.0011(9) 0.0025(11)
C13 0.0196(12) 0.0370(16) 0.0305(12) -0.0050(11) -0.0031(9) 0.0027(11)
C14 0.0308(15) 0.074(2) 0.0344(14) -0.0067(14) -0.0109(11) 0.0116(14)
C15 0.0333(14) 0.0387(17) 0.0408(14) -0.0154(13) 0.0035(11) -0.0042(13)
C16 0.0206(12) 0.0253(14) 0.0355(13) -0.0015(11) 0.0008(10) 0.0019(11)
C17 0.0328(14) 0.0464(19) 0.0472(16) -0.0108(14) 0.0117(12) 0.0036(13)
C18 0.0298(13) 0.0280(15) 0.0338(13) -0.0082(11) 0.0102(10) 0.0023(11)
C19 0.0540(18) 0.0462(19) 0.0330(14) -0.0063(13) 0.0164(12) -0.0045(15)
C20 0.0438(16) 0.0286(16) 0.0556(16) -0.0098(13) 0.0109(13) 0.0036(13)

loop_
_atom_type_symbol
_atom_type_description
_atom_type_scat_dispersion_real
_atom_type_scat_dispersion_imag
_atom_type_scat_source
Ni Ni 0.3393 1.1124 'International Tables Vol C Tables 4.2.6.8 and 6.1.1.4'
Cl Cl 0.1484 0.1585 'International Tables Vol C Tables 4.2.6.8 and 6.1.1.4'
P P 0.1023 0.0942 'International Tables Vol C Tables 4.2.6.8 and 6.1.1.4'
O O 0.0106 0.0060 'International Tables Vol C Tables 4.2.6.8 and 6.1.1.4'
N N 0.0061 0.0033 'International Tables Vol C Tables 4.2.6.8 and 6.1.1.4'
C C 0.0033 0.0016 'International Tables Vol C Tables 4.2.6.8 and 6.1.1.4'
H H 0.0000 0.0000 'International Tables Vol C Tables 4.2.6.8 and 6.1.1.4'

loop_
_geom_angle_atom_site_label_1
_geom_angle_atom_site_label_2
_geom_angle_atom_site_label_3
_geom_angle
_geom_angle_site_symmetry_1
_geom_angle_site_symmetry_3
_geom_angle_publ_flag
O1 P C7 106.81(9) . . ?
O1 P C1 98.88(9) . . ?
C7 P C1 106.53(11) . . ?
O1 P Ni 110.25(7) . . ?
C7 P Ni 117.63(8) . . ?
C1 P Ni 114.86(7) . . ?
N Ni Cl2 114.54(6) . . ?
N Ni Cl1 104.68(6) . . ?
Cl2 Ni Cl1 125.71(3) . . ?
N Ni P 91.30(7) . . ?
Cl2 Ni P 105.35(3) . . ?
Cl1 Ni P 109.87(3) . . ?
C16 N C18 108.29(18) . . ?
C16 N Ni 127.99(16) . . ?
C18 N Ni 123.66(14) . . ?
C13 O1 P 124.73(13) . . ?
C16 O2 C17 106.72(18) . . ?
C6 C1 C2 118.8(2) . . ?
C6 C1 P 118.27(18) . . ?
C2 C1 P 122.82(19) . . ?
C3 C2 C1 120.0(2) . . ?
C4 C3 C2 120.7(2) . . ?
C3 C4 C5 120.1(3) . . ?
C4 C5 C6 119.6(3) . . ?
C5 C6 C1 120.9(2) . . ?
C12 C7 C8 119.2(2) . . ?
C12 C7 P 118.79(16) . . ?
C8 C7 P 121.98(17) . . ?
C9 C8 C7 120.1(2) . . ?
C8 C9 C10 120.3(2) . . ?
C11 C10 C9 120.0(2) . . ?
C10 C11 C12 119.6(2) . . ?
C11 C12 C7 120.6(2) . . ?
O1 C13 C16 109.30(19) . . ?
O1 C13 C15 111.07(19) . . ?
C16 C13 C15 110.4(2) . . ?
O1 C13 C14 103.5(2) . . ?
C16 C13 C14 111.0(2) . . ?
C15 C13 C14 111.4(2) . . ?
N C16 O2 116.3(2) . . ?
N C16 C13 128.1(2) . . ?
O2 C16 C13 115.6(2) . . ?
O2 C17 C18 104.52(19) . . ?
N C18 C20 107.75(19) . . ?
N C18 C19 110.3(2) . . ?
C20 C18 C19 111.6(2) . . ?
N C18 C17 100.97(18) . . ?
C20 C18 C17 112.5(2) . . ?
C19 C18 C17 113.1(2) . . ?

loop_
_geom_bond_atom_site_label_1
_geom_bond_atom_site_label_2
_geom_bond_distance
_geom_bond_site_symmetry_2
_geom_bond_publ_flag
P O1 1.6230(16) . ?
P C7 1.801(2) . ?
P C1 1.804(2) . ?
P Ni 2.2649(8) . ?
Ni N 1.9870(18) . ?
Ni Cl2 2.2078(9) . ?
Ni Cl1 2.2229(7) . ?
N C16 1.285(3) . ?
N C18 1.510(3) . ?
O1 C13 1.456(3) . ?
O2 C16 1.338(3) . ?
O2 C17 1.464(3) . ?
C1 C6 1.383(3) . ?
C1 C2 1.388(3) . ?
C2 C3 1.378(4) . ?
C3 C4 1.367(4) . ?
C4 C5 1.378(4) . ?
C5 C6 1.379(4) . ?
C7 C12 1.388(3) . ?
C7 C8 1.392(3) . ?
C8 C9 1.375(3) . ?
C9 C10 1.386(3) . ?
C10 C11 1.383(3) . ?
C11 C12 1.383(3) . ?
C13 C16 1.509(3) . ?
C13 C15 1.511(3) . ?
C13 C14 1.525(3) . ?
C17 C18 1.530(3) . ?
C18 C20 1.519(4) . ?
C18 C19 1.520(3) . ?

loop_
_geom_torsion_atom_site_label_1
_geom_torsion_atom_site_label_2
_geom_torsion_atom_site_label_3
_geom_torsion_atom_site_label_4
_geom_torsion
_geom_torsion_site_symmetry_1
_geom_torsion_site_symmetry_2
_geom_torsion_site_symmetry_3
_geom_torsion_site_symmetry_4
_geom_torsion_publ_flag
O1 P Ni N 12.27(9) . . . . ?
C7 P Ni N 135.03(10) . . . . ?
C1 P Ni N -98.35(10) . . . . ?
O1 P Ni Cl2 128.18(7) . . . . ?
C7 P Ni Cl2 -109.06(9) . . . . ?
C1 P Ni Cl2 17.56(9) . . . . ?
O1 P Ni Cl1 -93.85(7) . . . . ?
C7 P Ni Cl1 28.90(9) . . . . ?
C1 P Ni Cl1 155.53(8) . . . . ?
Cl2 Ni N C16 -138.83(19) . . . . ?
Cl1 Ni N C16 79.7(2) . . . . ?
P Ni N C16 -31.3(2) . . . . ?
Cl2 Ni N C18 44.27(19) . . . . ?
Cl1 Ni N C18 -97.25(18) . . . . ?
P Ni N C18 151.81(17) . . . . ?
C7 P O1 C13 -99.06(18) . . . . ?
C1 P O1 C13 150.57(18) . . . . ?
Ni P O1 C13 29.82(19) . . . . ?
O1 P C1 C6 -57.52(19) . . . . ?
C7 P C1 C6 -168.11(17) . . . . ?
Ni P C1 C6 59.77(19) . . . . ?
O1 P C1 C2 125.86(19) . . . . ?
C7 P C1 C2 15.3(2) . . . . ?
Ni P C1 C2 -116.85(18) . . . . ?
C6 C1 C2 C3 -0.3(3) . . . . ?
P C1 C2 C3 176.3(2) . . . . ?
C1 C2 C3 C4 0.8(4) . . . . ?
C2 C3 C4 C5 -0.8(4) . . . . ?
C3 C4 C5 C6 0.4(4) . . . . ?
C4 C5 C6 C1 0.1(4) . . . . ?
C2 C1 C6 C5 -0.2(3) . . . . ?
P C1 C6 C5 -176.94(19) . . . . ?
O1 P C7 C12 152.96(18) . . . . ?
C1 P C7 C12 -102.1(2) . . . . ?
Ni P C7 C12 28.5(2) . . . . ?
O1 P C7 C8 -26.2(2) . . . . ?
C1 P C7 C8 78.8(2) . . . . ?
Ni P C7 C8 -150.65(17) . . . . ?
C12 C7 C8 C9 0.0(4) . . . . ?
P C7 C8 C9 179.13(19) . . . . ?
C7 C8 C9 C10 0.7(4) . . . . ?
C8 C9 C10 C11 -0.4(4) . . . . ?
C9 C10 C11 C12 -0.7(4) . . . . ?
C10 C11 C12 C7 1.4(4) . . . . ?
C8 C7 C12 C11 -1.1(4) . . . . ?
P C7 C12 C11 179.77(18) . . . . ?
P O1 C13 C16 -60.7(2) . . . . ?
P O1 C13 C15 61.4(2) . . . . ?
P O1 C13 C14 -178.99(15) . . . . ?
C18 N C16 O2 6.5(3) . . . . ?
Ni N C16 O2 -170.78(16) . . . . ?
C18 N C16 C13 -175.0(2) . . . . ?
Ni N C16 C13 7.7(4) . . . . ?
C17 O2 C16 N 5.7(3) . . . . ?
C17 O2 C16 C13 -173.0(2) . . . . ?
O1 C13 C16 N 42.1(3) . . . . ?
C15 C13 C16 N -80.3(3) . . . . ?
C14 C13 C16 N 155.6(3) . . . . ?
O1 C13 C16 O2 -139.4(2) . . . . ?
C15 C13 C16 O2 98.2(2) . . . . ?
C14 C13 C16 O2 -25.8(3) . . . . ?
C16 O2 C17 C18 -14.9(3) . . . . ?
C16 N C18 C20 103.2(2) . . . . ?
Ni N C18 C20 -79.4(2) . . . . ?
C16 N C18 C19 -134.8(2) . . . . ?
Ni N C18 C19 42.7(3) . . . . ?
C16 N C18 C17 -14.9(3) . . . . ?
Ni N C18 C17 162.53(17) . . . . ?
O2 C17 C18 N 17.4(2) . . . . ?
O2 C17 C18 C20 -97.2(2) . . . . ?
O2 C17 C18 C19 135.3(2) . . . . ?
